data_1506975
loop_
_publ_author_name
'Peelen, Timothy J.'
'Chi, Yonggui'
'English, Emily Payne'
'Gellman, Samuel H.'

_publ_section_title
;
 Synthesis of 4,4-disubstituted 2-aminocyclopentanecarboxylic acid
 derivatives and their incorporation into 12-helical beta-peptides.
;
_journal_issue 24
_journal_name_full 'Organic letters'
_journal_page_first 4411
_journal_page_last 4414
_journal_paper_doi 10.1021/ol0483293
_journal_volume 6
_journal_year 2004
_chemical_formula_sum 'C28 H30 F3 N O5 S'
_chemical_formula_weight 549.59
_chemical_name_systematic
; 
 ? 
;
_space_group_IT_number 19
_symmetry_cell_setting orthorhombic
_symmetry_space_group_name_Hall 'P 2ac 2ab'
_symmetry_space_group_name_H-M 'P 21 21 21'
_atom_sites_solution_hydrogens geom
_atom_sites_solution_primary direct
_atom_sites_solution_secondary difmap
_audit_creation_method SHELXL-97
_cell_angle_alpha 90.00
_cell_angle_beta 90.00
_cell_angle_gamma 90.00
_cell_formula_units_Z 4
_cell_length_a 6.4665(4)
_cell_length_b 17.5592(10)
_cell_length_c 23.0312(13)
_cell_measurement_reflns_used ****
_cell_measurement_temperature 100(2)
_cell_measurement_theta_max 26.36
_cell_measurement_theta_min 2.32
_cell_volume 2615.1(3)
_computing_cell_refinement 'Bruker SMART'
_computing_data_collection 'Bruker SMART'
_computing_data_reduction 'Bruker SAINT'
_computing_molecular_graphics 'Bruker SHELXTL'
_computing_publication_material 'Bruker SHELXTL'
_computing_structure_refinement 'SHELXL-97 (Sheldrick, 1997)'
_computing_structure_solution 'SHELXS-97 (Sheldrick, 1990)'
_diffrn_ambient_temperature 100(2)
_diffrn_measured_fraction_theta_full 0.998
_diffrn_measured_fraction_theta_max 0.998
_diffrn_measurement_device_type 'CCD area detector'
_diffrn_measurement_method 'phi and omega scans'
_diffrn_radiation_monochromator graphite
_diffrn_radiation_source 'fine-focus sealed tube'
_diffrn_radiation_type MoK\a
_diffrn_radiation_wavelength 0.71073
_diffrn_reflns_av_R_equivalents 0.0245
_diffrn_reflns_av_sigmaI/netI 0.0210
_diffrn_reflns_limit_h_max 8
_diffrn_reflns_limit_h_min -8
_diffrn_reflns_limit_k_max 21
_diffrn_reflns_limit_k_min -21
_diffrn_reflns_limit_l_max 28
_diffrn_reflns_limit_l_min -28
_diffrn_reflns_number 21645
_diffrn_reflns_theta_full 26.39
_diffrn_reflns_theta_max 26.39
_diffrn_reflns_theta_min 2.11
_exptl_absorpt_coefficient_mu 0.185
_exptl_absorpt_correction_T_max 0.9639
_exptl_absorpt_correction_T_min 0.9148
_exptl_absorpt_correction_type none
_exptl_crystal_density_diffrn 1.396
_exptl_crystal_density_meas 0
_exptl_crystal_density_method 'not measured'
_exptl_crystal_F_000 1152
_exptl_crystal_size_max 0.49
_exptl_crystal_size_mid 0.28
_exptl_crystal_size_min 0.20
_refine_diff_density_max 0.350
_refine_diff_density_min -0.225
_refine_diff_density_rms 0.041
_refine_ls_abs_structure_details 'Flack H D (1983), Acta Cryst. A39, 876-881'
_refine_ls_abs_structure_Flack -0.07(5)
_refine_ls_extinction_method none
_refine_ls_goodness_of_fit_ref 1.000
_refine_ls_hydrogen_treatment mixed
_refine_ls_matrix_type full
_refine_ls_number_parameters 345
_refine_ls_number_reflns 5332
_refine_ls_number_restraints 0
_refine_ls_restrained_S_all 1.000
_refine_ls_R_factor_all 0.0314
_refine_ls_R_factor_gt 0.0281
_refine_ls_shift/su_max 0.002
_refine_ls_shift/su_mean 0.000
_refine_ls_structure_factor_coef Fsqd
_refine_ls_weighting_details 'calc w=1/[\s^2^(Fo^2^)+(0.0623P)^2^+0.2971P] where P=(Fo^2^+2Fc^2^)/3'
_refine_ls_weighting_scheme calc
_refine_ls_wR_factor_gt 0.0791
_refine_ls_wR_factor_ref 0.0827
_reflns_number_gt 5008
_reflns_number_total 5332
_reflns_threshold_expression >2sigma(I)
_cod_data_source_file ol0483293si20040820_053644.cif
_cod_data_source_block gel025
_cod_depositor_comments
;
The following automatic conversions were performed:

'_symmetry_cell_setting' value 'Orthorhombic' changed to
'orthorhombic' according to
/home/saulius/struct/CIF-dictionaries/cif_core.dic dictionary named
'cif_core.dic' version 2.4.1 from 2010-06-29.

Automatic conversion script
Id: cif_fix_values 1715 2011-07-08 13:25:40Z adriana 
;
_cod_original_sg_symbol_H-M P2(1)2(1)2(1)
_cod_database_code 1506975

loop_
_symmetry_equiv_pos_as_xyz
'x, y, z'
'-x+1/2, -y, z+1/2'
'-x, y+1/2, -z+1/2'
'x+1/2, -y+1/2, -z'

loop_
_atom_site_label
_atom_site_type_symbol
_atom_site_fract_x
_atom_site_fract_y
_atom_site_fract_z
_atom_site_U_iso_or_equiv
_atom_site_adp_type
_atom_site_occupancy
_atom_site_symmetry_multiplicity
_atom_site_calc_flag
_atom_site_refinement_flags
S S 0.81256(6) 0.493095(19) 0.760612(15) 0.01468(9) Uani 1 1 d .
F1 F 0.48045(15) 0.57362(6) 0.77705(5) 0.0312(2) Uani 1 1 d .
F2 F 0.74610(18) 0.61248(7) 0.82533(6) 0.0477(3) Uani 1 1 d .
F3 F 0.72520(19) 0.63374(6) 0.73328(6) 0.0467(3) Uani 1 1 d .
O1 O 0.13732(18) 0.34376(6) 0.53788(5) 0.0230(3) Uani 1 1 d .
O2 O -0.18322(18) 0.39209(6) 0.54268(5) 0.0209(2) Uani 1 1 d .
O3 O 0.76596(19) 0.44748(7) 0.81034(5) 0.0282(3) Uani 1 1 d .
O4 O 1.02782(17) 0.51370(6) 0.75257(4) 0.0199(2) Uani 1 1 d .
O5 O 0.71409(18) 0.46854(6) 0.70737(5) 0.0212(2) Uani 1 1 d .
N N 0.3175(2) 0.42146(7) 0.68992(5) 0.0138(2) Uani 1 1 d .
H1N H 0.2260 0.4489 0.7122 0.017 Uiso 1 1 calc R
H2N H 0.4486 0.4365 0.7004 0.017 Uiso 1 1 calc R
C1 C 0.2844(2) 0.44355(8) 0.62742(6) 0.0143(3) Uani 1 1 d .
H1 H 0.3684 0.4102 0.6013 0.017 Uiso 1 1 calc R
C2 C 0.0536(2) 0.43945(8) 0.61055(6) 0.0144(3) Uani 1 1 d .
H2 H -0.0263 0.4202 0.6447 0.017 Uiso 1 1 calc R
C3 C -0.0085(2) 0.52333(8) 0.59936(6) 0.0146(3) Uani 1 1 d .
H3A H -0.1212 0.5264 0.5704 0.018 Uiso 1 1 calc R
H3B H -0.0549 0.5481 0.6357 0.018 Uiso 1 1 calc R
C4 C 0.1898(2) 0.56114(8) 0.57621(6) 0.0143(3) Uani 1 1 d .
C5 C 0.3481(2) 0.52770(8) 0.61975(6) 0.0159(3) Uani 1 1 d .
H5A H 0.4904 0.5315 0.6042 0.019 Uiso 1 1 calc R
H5B H 0.3417 0.5551 0.6573 0.019 Uiso 1 1 calc R
C6 C 0.2936(2) 0.33762(8) 0.70570(6) 0.0163(3) Uani 1 1 d .
H6 H 0.1697 0.3173 0.6848 0.020 Uiso 1 1 calc R
C7 C 0.2501(3) 0.33422(9) 0.77084(7) 0.0225(3) Uani 1 1 d .
H7A H 0.3575 0.3624 0.7918 0.034 Uiso 1 1 calc R
H7B H 0.2500 0.2810 0.7837 0.034 Uiso 1 1 calc R
H7C H 0.1148 0.3571 0.7789 0.034 Uiso 1 1 calc R
C8 C 0.4810(2) 0.29237(8) 0.68626(6) 0.0171(3) Uani 1 1 d .
C9 C 0.6459(3) 0.27814(9) 0.72383(7) 0.0221(3) Uani 1 1 d .
H9 H 0.6451 0.2991 0.7618 0.027 Uiso 1 1 calc R
C10 C 0.8105(3) 0.23356(9) 0.70592(8) 0.0267(4) Uani 1 1 d .
H10 H 0.9207 0.2233 0.7321 0.032 Uiso 1 1 calc R
C11 C 0.8161(3) 0.20374(9) 0.65019(8) 0.0280(4) Uani 1 1 d .
H11 H 0.9306 0.1739 0.6380 0.034 Uiso 1 1 calc R
C12 C 0.6537(3) 0.21771(9) 0.61248(8) 0.0264(4) Uani 1 1 d .
H12 H 0.6565 0.1973 0.5743 0.032 Uiso 1 1 calc R
C13 C 0.4869(3) 0.26147(9) 0.63045(7) 0.0216(3) Uani 1 1 d .
H13 H 0.3754 0.2705 0.6045 0.026 Uiso 1 1 calc R
C14 C 0.0142(2) 0.38657(8) 0.55929(6) 0.0158(3) Uani 1 1 d .
C15 C -0.2446(3) 0.34288(10) 0.49493(8) 0.0271(4) Uani 1 1 d .
H15A H -0.1970 0.2908 0.5025 0.041 Uiso 1 1 calc R
H15B H -0.1825 0.3614 0.4588 0.041 Uiso 1 1 calc R
H15C H -0.3956 0.3432 0.4913 0.041 Uiso 1 1 calc R
C16 C 0.2300(2) 0.53716(8) 0.51295(6) 0.0155(3) Uani 1 1 d .
C17 C 0.4210(3) 0.51074(9) 0.49344(7) 0.0194(3) Uani 1 1 d .
H17 H 0.5311 0.5042 0.5203 0.023 Uiso 1 1 calc R
C18 C 0.4524(3) 0.49373(10) 0.43495(7) 0.0229(3) Uani 1 1 d .
H18 H 0.5838 0.4762 0.4223 0.027 Uiso 1 1 calc R
C19 C 0.2932(3) 0.50222(9) 0.39528(6) 0.0233(3) Uani 1 1 d .
H19 H 0.3149 0.4904 0.3555 0.028 Uiso 1 1 calc R
C20 C 0.1021(3) 0.52806(10) 0.41398(7) 0.0230(3) Uani 1 1 d .
H20 H -0.0084 0.5335 0.3871 0.028 Uiso 1 1 calc R
C21 C 0.0723(3) 0.54613(9) 0.47236(7) 0.0192(3) Uani 1 1 d .
H21 H -0.0583 0.5649 0.4847 0.023 Uiso 1 1 calc R
C22 C 0.1883(3) 0.64823(8) 0.57915(6) 0.0176(3) Uani 1 1 d .
C23 C 0.0148(3) 0.68990(9) 0.59365(7) 0.0240(3) Uani 1 1 d .
H23 H -0.1110 0.6643 0.6021 0.029 Uiso 1 1 calc R
C24 C 0.0222(3) 0.76955(10) 0.59599(8) 0.0293(4) Uani 1 1 d .
H24 H -0.0986 0.7975 0.6058 0.035 Uiso 1 1 calc R
C25 C 0.2027(3) 0.80741(9) 0.58417(8) 0.0293(4) Uani 1 1 d .
H25 H 0.2081 0.8614 0.5867 0.035 Uiso 1 1 calc R
C26 C 0.3769(3) 0.76662(10) 0.56855(9) 0.0338(4) Uani 1 1 d .
H26 H 0.5019 0.7927 0.5598 0.041 Uiso 1 1 calc R
C27 C 0.3698(3) 0.68743(10) 0.56566(8) 0.0276(4) Uani 1 1 d .
H27 H 0.4896 0.6598 0.5544 0.033 Uiso 1 1 calc R
C28 C 0.6843(3) 0.58357(9) 0.77485(8) 0.0252(3) Uani 1 1 d .

loop_
_atom_site_aniso_label
_atom_site_aniso_U_11
_atom_site_aniso_U_22
_atom_site_aniso_U_33
_atom_site_aniso_U_23
_atom_site_aniso_U_13
_atom_site_aniso_U_12
S 0.01455(18) 0.01497(16) 0.01451(16) -0.00123(13) 0.00125(13) 0.00080(14)
F1 0.0174(5) 0.0313(5) 0.0449(6) -0.0056(5) 0.0025(4) 0.0069(4)
F2 0.0348(7) 0.0468(7) 0.0616(8) -0.0393(6) -0.0048(6) 0.0055(5)
F3 0.0407(7) 0.0188(5) 0.0807(9) 0.0164(5) 0.0138(7) 0.0071(5)
O1 0.0243(6) 0.0216(5) 0.0231(6) -0.0068(5) -0.0045(5) 0.0039(5)
O2 0.0189(5) 0.0195(5) 0.0244(5) -0.0052(4) -0.0056(5) -0.0001(5)
O3 0.0294(7) 0.0321(6) 0.0231(6) 0.0085(5) 0.0064(5) 0.0059(5)
O4 0.0148(5) 0.0241(5) 0.0208(5) -0.0038(4) -0.0005(4) 0.0007(4)
O5 0.0169(5) 0.0275(6) 0.0192(5) -0.0056(4) 0.0012(4) -0.0051(5)
N 0.0141(6) 0.0141(5) 0.0133(6) 0.0004(4) -0.0004(5) -0.0005(5)
C1 0.0163(7) 0.0147(7) 0.0120(6) -0.0003(5) 0.0004(6) -0.0004(6)
C2 0.0146(7) 0.0149(7) 0.0136(6) -0.0006(6) -0.0003(5) -0.0009(5)
C3 0.0152(7) 0.0144(6) 0.0142(6) -0.0001(5) 0.0016(6) 0.0011(6)
C4 0.0144(7) 0.0149(6) 0.0136(6) 0.0009(5) -0.0011(6) 0.0002(6)
C5 0.0173(7) 0.0163(7) 0.0140(6) 0.0013(5) -0.0006(6) -0.0024(6)
C6 0.0174(7) 0.0132(6) 0.0182(7) 0.0014(5) 0.0011(6) -0.0012(6)
C7 0.0287(9) 0.0191(7) 0.0198(8) 0.0041(6) 0.0040(7) 0.0015(6)
C8 0.0179(8) 0.0118(6) 0.0214(7) 0.0009(6) 0.0014(6) -0.0025(6)
C9 0.0220(9) 0.0167(7) 0.0276(8) 0.0002(6) -0.0027(7) -0.0021(6)
C10 0.0195(8) 0.0191(7) 0.0415(9) 0.0035(7) -0.0064(8) -0.0009(7)
C11 0.0209(9) 0.0187(7) 0.0444(10) 0.0005(7) 0.0077(8) 0.0016(7)
C12 0.0302(9) 0.0206(7) 0.0283(8) -0.0016(7) 0.0047(7) 0.0014(7)
C13 0.0246(8) 0.0180(7) 0.0222(7) 0.0009(6) -0.0008(7) 0.0007(7)
C14 0.0181(8) 0.0137(7) 0.0155(7) 0.0019(6) -0.0025(6) -0.0003(6)
C15 0.0278(9) 0.0246(8) 0.0288(9) -0.0087(7) -0.0117(7) -0.0008(7)
C16 0.0188(8) 0.0126(7) 0.0152(7) 0.0018(5) 0.0003(6) -0.0003(6)
C17 0.0181(7) 0.0227(7) 0.0173(7) 0.0012(6) -0.0011(6) 0.0013(6)
C18 0.0238(9) 0.0242(8) 0.0207(7) -0.0005(6) 0.0051(6) 0.0036(7)
C19 0.0321(9) 0.0248(8) 0.0129(7) -0.0001(6) 0.0038(6) -0.0013(8)
C20 0.0246(8) 0.0287(8) 0.0157(7) 0.0013(6) -0.0042(6) 0.0024(7)
C21 0.0179(8) 0.0219(8) 0.0180(7) 0.0009(6) -0.0018(6) 0.0032(6)
C22 0.0241(8) 0.0160(7) 0.0125(6) 0.0005(5) -0.0013(6) -0.0003(6)
C23 0.0265(9) 0.0212(8) 0.0244(8) -0.0001(6) 0.0046(7) -0.0005(7)
C24 0.0396(11) 0.0201(8) 0.0284(9) -0.0024(7) 0.0071(8) 0.0084(8)
C25 0.0440(11) 0.0139(7) 0.0299(9) -0.0006(6) -0.0010(8) -0.0024(8)
C26 0.0337(11) 0.0205(8) 0.0473(11) 0.0050(8) -0.0012(9) -0.0093(8)
C27 0.0255(9) 0.0197(8) 0.0376(10) 0.0029(7) 0.0023(8) -0.0010(7)
C28 0.0198(8) 0.0182(7) 0.0376(9) -0.0069(7) 0.0010(7) 0.0020(7)

loop_
_atom_type_symbol
_atom_type_description
_atom_type_scat_dispersion_real
_atom_type_scat_dispersion_imag
_atom_type_scat_source
C C 0.0033 0.0016 'International Tables Vol C Tables 4.2.6.8 and 6.1.1.4'
H H 0.0000 0.0000 'International Tables Vol C Tables 4.2.6.8 and 6.1.1.4'
N N 0.0061 0.0033 'International Tables Vol C Tables 4.2.6.8 and 6.1.1.4'
O O 0.0106 0.0060 'International Tables Vol C Tables 4.2.6.8 and 6.1.1.4'
F F 0.0171 0.0103 'International Tables Vol C Tables 4.2.6.8 and 6.1.1.4'
S S 0.1246 0.1234 'International Tables Vol C Tables 4.2.6.8 and 6.1.1.4'

loop_
_geom_angle_atom_site_label_1
_geom_angle_atom_site_label_2
_geom_angle_atom_site_label_3
_geom_angle
O3 S O5 114.78(7)
O3 S O4 116.38(7)
O5 S O4 112.86(7)
O3 S C28 104.38(8)
O5 S C28 102.24(8)
O4 S C28 104.03(8)
C14 O2 C15 115.73(12)
C1 N C6 117.53(11)
N C1 C2 111.46(12)
N C1 C5 108.53(11)
C2 C1 C5 105.89(12)
C14 C2 C1 112.65(12)
C14 C2 C3 114.03(12)
C1 C2 C3 104.38(12)
C4 C3 C2 104.57(11)
C22 C4 C16 108.44(11)
C22 C4 C3 114.23(13)
C16 C4 C3 110.55(12)
C22 C4 C5 110.73(12)
C16 C4 C5 113.42(12)
C3 C4 C5 99.38(11)
C1 C5 C4 105.10(11)
C8 C6 N 110.76(12)
C8 C6 C7 114.62(13)
N C6 C7 106.89(12)
C9 C8 C13 118.72(15)
C9 C8 C6 121.41(14)
C13 C8 C6 119.81(14)
C10 C9 C8 120.27(15)
C9 C10 C11 120.61(17)
C12 C11 C10 119.61(16)
C11 C12 C13 120.03(16)
C12 C13 C8 120.74(16)
O1 C14 O2 124.14(14)
O1 C14 C2 126.08(14)
O2 C14 C2 109.72(12)
C21 C16 C17 118.06(13)
C21 C16 C4 118.73(14)
C17 C16 C4 123.11(13)
C16 C17 C18 120.78(15)
C19 C18 C17 120.40(15)
C18 C19 C20 119.58(14)
C19 C20 C21 119.82(15)
C16 C21 C20 121.35(15)
C23 C22 C27 118.43(14)
C23 C22 C4 123.03(15)
C27 C22 C4 118.53(15)
C22 C23 C24 120.72(17)
C25 C24 C23 120.39(17)
C24 C25 C26 119.63(15)
C25 C26 C27 120.16(17)
C26 C27 C22 120.64(18)
F3 C28 F2 108.50(14)
F3 C28 F1 108.18(15)
F2 C28 F1 108.34(14)
F3 C28 S 110.97(12)
F2 C28 S 110.69(12)
F1 C28 S 110.07(11)

loop_
_geom_bond_atom_site_label_1
_geom_bond_atom_site_label_2
_geom_bond_distance
S O3 1.4298(12)
S O5 1.4473(11)
S O4 1.4501(11)
S C28 1.8220(16)
F1 C28 1.331(2)
F2 C28 1.330(2)
F3 C28 1.328(2)
O1 C14 1.2009(19)
O2 C14 1.3363(19)
O2 C15 1.4539(18)
N C1 1.5062(17)
N C6 1.5242(18)
C1 C2 1.544(2)
C1 C5 1.544(2)
C2 C14 1.5235(19)
C2 C3 1.548(2)
C3 C4 1.539(2)
C4 C22 1.5309(19)
C4 C16 1.5388(19)
C4 C5 1.549(2)
C6 C8 1.517(2)
C6 C7 1.527(2)
C8 C9 1.396(2)
C8 C13 1.396(2)
C9 C10 1.384(2)
C10 C11 1.387(3)
C11 C12 1.384(3)
C12 C13 1.388(2)
C16 C21 1.392(2)
C16 C17 1.394(2)
C17 C18 1.395(2)
C18 C19 1.384(2)
C19 C20 1.385(2)
C20 C21 1.395(2)
C22 C23 1.381(2)
C22 C27 1.395(2)
C23 C24 1.400(2)
C24 C25 1.371(3)
C25 C26 1.383(3)
C26 C27 1.393(2)

loop_
_geom_hbond_atom_site_label_D
_geom_hbond_atom_site_label_H
_geom_hbond_atom_site_label_A
_geom_hbond_distance_DH
_geom_hbond_distance_HA
_geom_hbond_distance_DA
_geom_hbond_angle_DHA
_geom_hbond_site_symmetry_A
N H1N O4 0.92 1.95 2.8659(16) 174.1 1_455
N H1N S 0.92 3.00 3.8592(13) 156.4 1_455
N H2N S 0.92 2.91 3.8055(13) 165.7 .
N H2N O5 0.92 1.81 2.7244(17) 169.8 .

loop_
_geom_torsion_atom_site_label_1
_geom_torsion_atom_site_label_2
_geom_torsion_atom_site_label_3
_geom_torsion_atom_site_label_4
_geom_torsion
C6 N C1 C2 72.20(16)
C6 N C1 C5 -171.57(12)
N C1 C2 C14 -122.91(12)
C5 C1 C2 C14 119.26(13)
N C1 C2 C3 112.85(12)
C5 C1 C2 C3 -4.98(14)
C14 C2 C3 C4 -92.03(14)
C1 C2 C3 C4 31.33(14)
C2 C3 C4 C22 -162.40(12)
C2 C3 C4 C16 74.98(13)
C2 C3 C4 C5 -44.51(13)
N C1 C5 C4 -142.64(12)
C2 C1 C5 C4 -22.87(14)
C22 C4 C5 C1 161.66(12)
C16 C4 C5 C1 -76.15(14)
C3 C4 C5 C1 41.18(13)
C1 N C6 C8 76.22(16)
C1 N C6 C7 -158.28(13)
N C6 C8 C9 94.20(16)
C7 C6 C8 C9 -26.8(2)
N C6 C8 C13 -88.37(16)
C7 C6 C8 C13 150.59(14)
C13 C8 C9 C10 -0.6(2)
C6 C8 C9 C10 176.84(14)
C8 C9 C10 C11 1.3(2)
C9 C10 C11 C12 -1.1(2)
C10 C11 C12 C13 0.1(2)
C11 C12 C13 C8 0.5(2)
C9 C8 C13 C12 -0.3(2)
C6 C8 C13 C12 -177.78(14)
C15 O2 C14 O1 -1.0(2)
C15 O2 C14 C2 -178.31(12)
C1 C2 C14 O1 9.7(2)
C3 C2 C14 O1 128.49(16)
C1 C2 C14 O2 -173.01(12)
C3 C2 C14 O2 -54.26(16)
C22 C4 C16 C21 -73.25(17)
C3 C4 C16 C21 52.69(17)
C5 C4 C16 C21 163.30(13)
C22 C4 C16 C17 103.05(16)
C3 C4 C16 C17 -131.01(15)
C5 C4 C16 C17 -20.4(2)
C21 C16 C17 C18 -0.1(2)
C4 C16 C17 C18 -176.42(14)
C16 C17 C18 C19 -0.6(2)
C17 C18 C19 C20 0.3(3)
C18 C19 C20 C21 0.7(3)
C17 C16 C21 C20 1.1(2)
C4 C16 C21 C20 177.60(14)
C19 C20 C21 C16 -1.4(2)
C16 C4 C22 C23 115.23(16)
C3 C4 C22 C23 -8.5(2)
C5 C4 C22 C23 -119.72(16)
C16 C4 C22 C27 -63.70(18)
C3 C4 C22 C27 172.54(14)
C5 C4 C22 C27 61.35(18)
C27 C22 C23 C24 -1.4(3)
C4 C22 C23 C24 179.67(15)
C22 C23 C24 C25 -0.3(3)
C23 C24 C25 C26 1.5(3)
C24 C25 C26 C27 -0.9(3)
C25 C26 C27 C22 -0.8(3)
C23 C22 C27 C26 2.0(3)
C4 C22 C27 C26 -179.05(16)
O3 S C28 F3 176.22(12)
O5 S C28 F3 -63.89(14)
O4 S C28 F3 53.75(14)
O3 S C28 F2 55.69(14)
O5 S C28 F2 175.57(12)
O4 S C28 F2 -66.79(13)
O3 S C28 F1 -64.05(14)
O5 S C28 F1 55.83(14)
O4 S C28 F1 173.47(11)

loop_
_cod_related_entry_id
_cod_related_entry_database
_cod_related_entry_code
1 ChemSpider 21200158
